data_2108061
loop_
_publ_author_name
'Chia, Tze Shyang'
'Quah, Ching Kheng'

_publ_section_title
;
 Temperature-induced first-order displacive phase transition of
 isonicotinamide-4-methoxybenzoic acid co-crystal
;
_journal_issue 2
_journal_name_full 'Acta Crystallographica Section B'
_journal_page_first 285
_journal_page_last 295
_journal_paper_doi 10.1107/S2052520616019405
_journal_volume 73
_journal_year 2017
_chemical_formula_moiety 'C8 H8 O3, C6 H6 N2 O'
_chemical_formula_sum 'C14 H14 N2 O4'
_chemical_formula_weight 274.27
_chemical_name_systematic
;
Isonicotinamide 4-methoxybenzoic acid
;
_space_group_crystal_system monoclinic
_space_group_IT_number 15
_space_group_name_Hall '-I 2ya'
_space_group_name_H-M_alt 'I 1 2/a 1'
_symmetry_space_group_name_Hall '-I 2ya'
_symmetry_space_group_name_H-M 'I 1 2/a 1'
_atom_sites_solution_hydrogens mixed
_audit_creation_method SHELXL-2014/7
_cell_angle_alpha 90
_cell_angle_beta 92.559(14)
_cell_angle_gamma 90
_cell_formula_units_Z 8
_cell_length_a 20.161(4)
_cell_length_b 5.2180(11)
_cell_length_c 25.234(5)
_cell_measurement_reflns_used 2401
_cell_measurement_temperature 250.00(10)
_cell_measurement_theta_max 25.58
_cell_measurement_theta_min 2.53
_cell_volume 2652.0(9)
_computing_cell_refinement 'SAINT (Bruker, 2009)'
_computing_data_collection 'APEX2 (Bruker, 2009)'
_computing_data_reduction 'SAINT (Bruker, 2009)'
_computing_molecular_graphics
;
SHELXTL (Sheldrick, 2008), Mercury (Macrae, 2006)
;
_computing_publication_material
;
PLATON (Spek, 2009)
;
_computing_structure_refinement 'SHELXL-2014 (Sheldrick, 2008)'
_computing_structure_solution 'SHELXS-2013 (Sheldrick, 2008)'
_diffrn_ambient_temperature 250.00(10)
_diffrn_measured_fraction_theta_full 1.000
_diffrn_measured_fraction_theta_max 0.996
_diffrn_measurement_device_type 'Bruker APEX Duo CCD area detector'
_diffrn_measurement_method '\f and \w scans'
_diffrn_radiation_monochromator graphite
_diffrn_radiation_source 'fine-focus sealed tube'
_diffrn_radiation_type MoK\a
_diffrn_radiation_wavelength 0.71073
_diffrn_reflns_av_R_equivalents 0.0422
_diffrn_reflns_limit_h_max 24
_diffrn_reflns_limit_h_min -26
_diffrn_reflns_limit_k_max 6
_diffrn_reflns_limit_k_min -6
_diffrn_reflns_limit_l_max 33
_diffrn_reflns_limit_l_min -33
_diffrn_reflns_number 14256
_diffrn_reflns_theta_full 25.242
_diffrn_reflns_theta_max 28.141
_diffrn_reflns_theta_min 1.616
_exptl_absorpt_coefficient_mu 0.102
_exptl_absorpt_correction_T_max 0.9686
_exptl_absorpt_correction_T_min 0.8360
_exptl_absorpt_correction_type multi-scan
_exptl_absorpt_process_details '(<i>SADABS</i>; Bruker, 2009)'
_exptl_crystal_colour colourless
_exptl_crystal_density_diffrn 1.374
_exptl_crystal_description block
_exptl_crystal_F_000 1152
_exptl_crystal_size_max 0.808
_exptl_crystal_size_mid 0.126
_exptl_crystal_size_min 0.046
_refine_diff_density_max 0.227
_refine_diff_density_min -0.179
_refine_ls_extinction_method none
_refine_ls_goodness_of_fit_ref 1.037
_refine_ls_hydrogen_treatment mixed
_refine_ls_matrix_type full
_refine_ls_number_parameters 194
_refine_ls_number_reflns 3225
_refine_ls_number_restraints 0
_refine_ls_restrained_S_all 1.037
_refine_ls_R_factor_all 0.0794
_refine_ls_R_factor_gt 0.0488
_refine_ls_shift/su_max 0.001
_refine_ls_shift/su_mean 0.000
_refine_ls_structure_factor_coef Fsqd
_refine_ls_weighting_details 'w=1/[\s^2^(Fo^2^)+(0.0819P)^2^] where P=(Fo^2^+2Fc^2^)/3'
_refine_ls_weighting_scheme calc
_refine_ls_wR_factor_gt 0.1275
_refine_ls_wR_factor_ref 0.1471
_reflns_number_gt 2102
_reflns_number_total 3225
_reflns_threshold_expression 'I > 2\s(I)'
_cod_data_source_file gw5049sup1.cif
_cod_data_source_block mo_in4meo250_0m
_cod_database_code 2108061
_shelx_space_group_comment
;
The symmetry employed for this shelxl refinement is uniquely defined
by the following loop, which should always be used as a source of
symmetry information in preference to the above space-group names.
They are only intended as comments.
;
_shelx_estimated_absorpt_t_min 0.922
_shelx_estimated_absorpt_t_max 0.995

loop_
_space_group_symop_operation_xyz
'x, y, z'
'-x+1/2, y, -z'
'x+1/2, y+1/2, z+1/2'
'-x+1, y+1/2, -z+1/2'
'-x, -y, -z'
'x-1/2, -y, z'
'-x+1/2, -y+1/2, -z+1/2'
'x, -y+1/2, z+1/2'

loop_
_atom_site_type_symbol
_atom_site_label
_atom_site_fract_x
_atom_site_fract_y
_atom_site_fract_z
_atom_site_U_iso_or_equiv
_atom_site_adp_type
_atom_site_calc_flag
_atom_site_occupancy
O O1 1.00048(5) 1.2464(2) 0.54466(4) 0.0426(3) Uani d 1
O O2 0.76769(6) 0.2665(3) 0.65495(5) 0.0551(4) Uani d 1
H H1O2 0.7959(12) 0.379(5) 0.6360(9) 0.095(8) Uiso d 1
O O3 0.70544(6) 0.2435(2) 0.58019(4) 0.0443(3) Uani d 1
O O4 0.56250(6) -0.5795(2) 0.72084(5) 0.0502(3) Uani d 1
N N1 0.83831(7) 0.6007(3) 0.60153(5) 0.0434(4) Uani d 1
N N2 0.91633(7) 1.3329(3) 0.48603(5) 0.0385(3) Uani d 1
H H1N2 0.9405(9) 1.460(3) 0.4738(6) 0.044(5) Uiso d 1
H H2N2 0.8752(10) 1.303(4) 0.4707(7) 0.048(5) Uiso d 1
C C1 0.93672(8) 0.8421(3) 0.58919(6) 0.0411(4) Uani d 1
H H1A 0.9815 0.8723 0.5991 0.049 Uiso calc 1
C C2 0.90180(9) 0.6525(4) 0.61371(7) 0.0463(4) Uani d 1
H H2A 0.9239 0.5548 0.6404 0.056 Uiso calc 1
C C3 0.80829(9) 0.7381(3) 0.56308(7) 0.0462(4) Uani d 1
H H3A 0.7637 0.7014 0.5535 0.055 Uiso calc 1
C C4 0.83969(8) 0.9331(3) 0.53643(7) 0.0421(4) Uani d 1
H H4A 0.8166 1.0267 0.5096 0.050 Uiso calc 1
C C5 0.90527(7) 0.9872(3) 0.54988(5) 0.0324(3) Uani d 1
C C6 0.94449(7) 1.2004(3) 0.52571(6) 0.0323(3) Uani d 1
C C7 0.67698(7) -0.0184(3) 0.65318(6) 0.0367(4) Uani d 1
C C8 0.68781(9) -0.0748(4) 0.70636(7) 0.0494(5) Uani d 1
H H8A 0.7210 0.0137 0.7263 0.059 Uiso calc 1
C C9 0.65040(9) -0.2600(4) 0.73087(7) 0.0506(5) Uani d 1
H H9A 0.6579 -0.2957 0.7672 0.061 Uiso calc 1
C C10 0.60205(8) -0.3914(3) 0.70139(6) 0.0396(4) Uani d 1
C C11 0.59047(9) -0.3342(4) 0.64857(7) 0.0463(4) Uani d 1
H H11A 0.5572 -0.4224 0.6286 0.056 Uiso calc 1
C C12 0.62732(8) -0.1484(4) 0.62478(6) 0.0451(4) Uani d 1
H H12A 0.6186 -0.1094 0.5888 0.054 Uiso calc 1
C C13 0.71710(8) 0.1754(3) 0.62590(6) 0.0375(4) Uani d 1
C C14 0.57026(11) -0.6410(5) 0.77532(8) 0.0715(7) Uani d 1
H H14A 0.5428 -0.7880 0.7830 0.107 Uiso calc 1
H H14B 0.5568 -0.4959 0.7963 0.107 Uiso calc 1
H H14C 0.6164 -0.6814 0.7840 0.107 Uiso calc 1

loop_
_atom_site_aniso_label
_atom_site_aniso_U_11
_atom_site_aniso_U_22
_atom_site_aniso_U_33
_atom_site_aniso_U_12
_atom_site_aniso_U_13
_atom_site_aniso_U_23
O1 0.0362(6) 0.0430(7) 0.0475(7) -0.0101(5) -0.0105(5) 0.0084(5)
O2 0.0490(8) 0.0692(9) 0.0458(7) -0.0268(7) -0.0112(6) 0.0140(6)
O3 0.0393(7) 0.0519(7) 0.0409(7) -0.0039(5) -0.0050(5) 0.0097(5)
O4 0.0466(7) 0.0538(7) 0.0500(7) -0.0136(6) 0.0006(5) 0.0110(6)
N1 0.0426(8) 0.0422(8) 0.0456(8) -0.0071(6) 0.0025(6) 0.0032(6)
N2 0.0351(8) 0.0382(8) 0.0414(8) -0.0060(6) -0.0066(6) 0.0068(6)
C1 0.0355(9) 0.0449(9) 0.0424(9) -0.0047(7) -0.0055(7) 0.0070(7)
C2 0.0455(10) 0.0477(10) 0.0448(9) -0.0040(8) -0.0063(7) 0.0122(8)
C3 0.0329(9) 0.0491(10) 0.0565(11) -0.0080(8) -0.0010(8) 0.0072(8)
C4 0.0363(9) 0.0418(9) 0.0473(9) -0.0027(7) -0.0057(7) 0.0083(8)
C5 0.0326(8) 0.0302(8) 0.0342(8) -0.0006(6) 0.0006(6) -0.0019(6)
C6 0.0315(8) 0.0316(8) 0.0338(8) -0.0011(6) -0.0004(6) -0.0021(6)
C7 0.0312(8) 0.0411(9) 0.0377(8) -0.0012(7) -0.0016(6) 0.0023(7)
C8 0.0448(10) 0.0602(11) 0.0423(10) -0.0167(9) -0.0085(7) 0.0054(8)
C9 0.0498(11) 0.0662(12) 0.0351(9) -0.0129(9) -0.0054(8) 0.0106(8)
C10 0.0337(8) 0.0418(9) 0.0435(9) -0.0025(7) 0.0036(7) 0.0046(7)
C11 0.0416(9) 0.0540(10) 0.0426(9) -0.0147(8) -0.0075(7) 0.0011(8)
C12 0.0431(10) 0.0551(10) 0.0365(9) -0.0096(8) -0.0061(7) 0.0061(8)
C13 0.0321(8) 0.0409(9) 0.0391(9) -0.0012(7) -0.0027(6) 0.0027(7)
C14 0.0732(15) 0.0856(16) 0.0554(12) -0.0237(13) 0.0001(10) 0.0252(11)

loop_
_atom_type_symbol
_atom_type_description
_atom_type_scat_dispersion_real
_atom_type_scat_dispersion_imag
_atom_type_scat_source
C C 0.0033 0.0016 'International Tables Vol C Tables 4.2.6.8 and 6.1.1.4'
H H 0.0000 0.0000 'International Tables Vol C Tables 4.2.6.8 and 6.1.1.4'
N N 0.0061 0.0033 'International Tables Vol C Tables 4.2.6.8 and 6.1.1.4'
O O 0.0106 0.0060 'International Tables Vol C Tables 4.2.6.8 and 6.1.1.4'

loop_
_geom_angle_atom_site_label_1
_geom_angle_atom_site_label_2
_geom_angle_atom_site_label_3
_geom_angle
C13 O2 H1O2 113.9(13)
C10 O4 C14 118.06(14)
C3 N1 C2 117.43(14)
C6 N2 H1N2 115.5(11)
C6 N2 H2N2 125.7(12)
H1N2 N2 H2N2 118.8(16)
C2 C1 C5 119.32(16)
C2 C1 H1A 120.3
C5 C1 H1A 120.3
N1 C2 C1 123.22(16)
N1 C2 H2A 118.4
C1 C2 H2A 118.4
N1 C3 C4 123.09(16)
N1 C3 H3A 118.5
C4 C3 H3A 118.5
C5 C4 C3 118.94(15)
C5 C4 H4A 120.5
C3 C4 H4A 120.5
C4 C5 C1 117.98(14)
C4 C5 C6 124.43(14)
C1 C5 C6 117.57(14)
O1 C6 N2 123.19(14)
O1 C6 C5 118.38(13)
N2 C6 C5 118.41(14)
C8 C7 C12 118.56(15)
C8 C7 C13 122.02(14)
C12 C7 C13 119.42(14)
C7 C8 C9 121.04(16)
C7 C8 H8A 119.5
C9 C8 H8A 119.5
C10 C9 C8 119.34(15)
C10 C9 H9A 120.3
C8 C9 H9A 120.3
O4 C10 C11 115.26(15)
O4 C10 C9 124.82(15)
C11 C10 C9 119.92(15)
C12 C11 C10 120.30(15)
C12 C11 H11A 119.9
C10 C11 H11A 119.9
C11 C12 C7 120.82(15)
C11 C12 H12A 119.6
C7 C12 H12A 119.6
O3 C13 O2 122.18(14)
O3 C13 C7 123.46(14)
O2 C13 C7 114.35(13)
O4 C14 H14A 109.5
O4 C14 H14B 109.5
H14A C14 H14B 109.5
O4 C14 H14C 109.5
H14A C14 H14C 109.5
H14B C14 H14C 109.5

loop_
_geom_bond_atom_site_label_1
_geom_bond_atom_site_label_2
_geom_bond_distance
O1 C6 1.2298(18)
O2 C13 1.3179(19)
O2 H1O2 0.96(3)
O3 C13 1.2197(18)
O4 C10 1.3691(19)
O4 C14 1.414(2)
N1 C3 1.330(2)
N1 C2 1.331(2)
N2 C6 1.324(2)
N2 H1N2 0.889(18)
N2 H2N2 0.912(19)
C1 C2 1.377(2)
C1 C5 1.380(2)
C1 H1A 0.9400
C2 H2A 0.9400
C3 C4 1.388(2)
C3 H3A 0.9400
C4 C5 1.379(2)
C4 H4A 0.9400
C5 C6 1.509(2)
C7 C8 1.382(2)
C7 C12 1.383(2)
C7 C13 1.483(2)
C8 C9 1.388(2)
C8 H8A 0.9400
C9 C10 1.382(2)
C9 H9A 0.9400
C10 C11 1.376(2)
C11 C12 1.375(2)
C11 H11A 0.9400
C12 H12A 0.9400
C14 H14A 0.9700
C14 H14B 0.9700
C14 H14C 0.9700

loop_
_geom_hbond_atom_site_label_D
_geom_hbond_atom_site_label_H
_geom_hbond_atom_site_label_A
_geom_hbond_site_symmetry_A
_geom_hbond_distance_DH
_geom_hbond_distance_HA
_geom_hbond_distance_DA
_geom_hbond_angle_DHA
_geom_hbond_publ_flag
O2 H1O2 N1 . 0.96(2) 1.70(2) 2.656(2) 174(2) yes
N2 H1N2 O1 5_786 0.887(17) 2.007(17) 2.8892(19) 173.0(14) yes
N2 H2N2 O3 2_666 0.91(2) 2.050(19) 2.9446(19) 166.3(17) yes
C4 H4A O3 2_666 0.9400 2.5500 3.446(2) 158.00 yes
C11 H11A O1 6_565 0.9400 2.5300 3.155(2) 124.00 yes

loop_
_geom_torsion_atom_site_label_1
_geom_torsion_atom_site_label_2
_geom_torsion_atom_site_label_3
_geom_torsion_atom_site_label_4
_geom_torsion
C3 N1 C2 C1 1.1(3)
C5 C1 C2 N1 -0.2(3)
C2 N1 C3 C4 -1.3(3)
N1 C3 C4 C5 0.5(3)
C3 C4 C5 C1 0.5(2)
C3 C4 C5 C6 -177.43(14)
C2 C1 C5 C4 -0.7(2)
C2 C1 C5 C6 177.42(15)
C4 C5 C6 O1 172.79(15)
C1 C5 C6 O1 -5.2(2)
C4 C5 C6 N2 -5.5(2)
C1 C5 C6 N2 176.48(15)
C12 C7 C8 C9 0.8(3)
C13 C7 C8 C9 -178.89(16)
C7 C8 C9 C10 0.6(3)
C14 O4 C10 C11 -177.76(18)
C14 O4 C10 C9 1.6(3)
C8 C9 C10 O4 179.32(17)
C8 C9 C10 C11 -1.4(3)
O4 C10 C11 C12 -179.93(16)
C9 C10 C11 C12 0.7(3)
C10 C11 C12 C7 0.7(3)
C8 C7 C12 C11 -1.5(3)
C13 C7 C12 C11 178.20(16)
C8 C7 C13 O3 -174.12(17)
C12 C7 C13 O3 6.2(3)
C8 C7 C13 O2 7.0(2)
C12 C7 C13 O2 -172.70(16)

_cod_database_fobs_code 2108061
